data_7039668
loop_
_publ_author_name
'Kwan, Enrique Huang'
'Kawai, Yasushi Jack'
'Kamakura, Sei'
'Yamashita, Makoto'

_publ_section_title
;
 A long-tethered (P-B-P)-pincer ligand: synthesis, complexation, and
 application to catalytic dehydrogenation of alkanes.
;
_journal_issue 40
_journal_name_full 'Dalton transactions (Cambridge, England : 2003)'
_journal_page_first 15931
_journal_page_last 15941
_journal_paper_doi 10.1039/c6dt02075e
_journal_volume 45
_journal_year 2016
_chemical_formula_moiety 'C28 H54 B Ir N2 P2'
_chemical_formula_sum 'C28 H54 B Ir N2 P2'
_chemical_formula_weight 683.68
_chemical_name_systematic
;
 ?
;
_space_group_crystal_system monoclinic
_space_group_IT_number 15
_space_group_name_Hall '-C 2yc'
_space_group_name_H-M_alt 'C 1 2/c 1'
_symmetry_space_group_name_Hall '-C 2yc'
_symmetry_space_group_name_H-M 'C 1 2/c 1'
_atom_sites_solution_hydrogens mixed
_audit_creation_method SHELXL-2014
_audit_update_record
;
2016-05-24 deposited with the CCDC.
2016-06-23 downloaded from the CCDC.
;
_cell_angle_alpha 90
_cell_angle_beta 119.367(4)
_cell_angle_gamma 90
_cell_formula_units_Z 8
_cell_length_a 33.074(11)
_cell_length_b 8.348(3)
_cell_length_c 24.590(9)
_cell_measurement_reflns_used 9888
_cell_measurement_temperature 93.1500
_cell_measurement_theta_max 31.2768
_cell_measurement_theta_min 2.5402
_cell_volume 5917(4)
_computing_cell_refinement 'RIGAKU CrystalClear'
_computing_data_collection 'RIGAKU CrystalClear'
_computing_data_reduction 'RIGAKU CrystalClear'
_computing_molecular_graphics 'Yadokari-XG 2009(Wakita Nemoto et al.)'
_computing_publication_material 'Yadokari-XG 2009(Wakita,Nemoto et al.)'
_computing_structure_refinement 'SHELXL-2014 (Sheldrick, 2014)'
_computing_structure_solution SIR-97
_diffrn_ambient_temperature 93(2)
_diffrn_detector_area_resol_mean 28.5714
_diffrn_measured_fraction_theta_full 0.997
_diffrn_measured_fraction_theta_max 0.996
_diffrn_measurement_device_type 'Rigaku VariMax Saturn'
_diffrn_measurement_method 'omega scans'
_diffrn_radiation_monochromator Confocal
_diffrn_radiation_source 'rotating-anode X-ray tube'
_diffrn_radiation_type MoK\a
_diffrn_radiation_wavelength 0.71075
_diffrn_reflns_av_R_equivalents 0.0587
_diffrn_reflns_av_unetI/netI 0.0622
_diffrn_reflns_Laue_measured_fraction_full 0.997
_diffrn_reflns_Laue_measured_fraction_max 0.996
_diffrn_reflns_limit_h_max 34
_diffrn_reflns_limit_h_min -42
_diffrn_reflns_limit_k_max 10
_diffrn_reflns_limit_k_min -10
_diffrn_reflns_limit_l_max 31
_diffrn_reflns_limit_l_min -30
_diffrn_reflns_number 23516
_diffrn_reflns_point_group_measured_fraction_full 0.997
_diffrn_reflns_point_group_measured_fraction_max 0.996
_diffrn_reflns_theta_full 25.242
_diffrn_reflns_theta_max 27.520
_diffrn_reflns_theta_min 3.062
_exptl_absorpt_coefficient_mu 4.641
_exptl_absorpt_correction_T_max 0.9659
_exptl_absorpt_correction_T_min 0.8335
_exptl_absorpt_correction_type numerical
_exptl_absorpt_process_details '(NUMABS; Rigaku, 2005)'
_exptl_crystal_colour Orange
_exptl_crystal_density_diffrn 1.535
_exptl_crystal_description Block
_exptl_crystal_F_000 2784
_exptl_crystal_size_max 0.160
_exptl_crystal_size_mid 0.080
_exptl_crystal_size_min 0.040
_refine_diff_density_max 4.029
_refine_diff_density_min -1.916
_refine_diff_density_rms 0.199
_refine_ls_extinction_method none
_refine_ls_goodness_of_fit_ref 1.133
_refine_ls_hydrogen_treatment mixed
_refine_ls_matrix_type full
_refine_ls_number_parameters 325
_refine_ls_number_reflns 6773
_refine_ls_number_restraints 0
_refine_ls_restrained_S_all 1.133
_refine_ls_R_factor_all 0.0588
_refine_ls_R_factor_gt 0.0500
_refine_ls_shift/su_max 0.001
_refine_ls_shift/su_mean 0.000
_refine_ls_structure_factor_coef Fsqd
_refine_ls_weighting_details 'w=1/[\s^2^(Fo^2^)+107.4290P] where P=(Fo^2^+2Fc^2^)/3'
_refine_ls_weighting_scheme calc
_refine_ls_wR_factor_gt 0.0941
_refine_ls_wR_factor_ref 0.0985
_reflns_Friedel_coverage 0.000
_reflns_number_gt 5907
_reflns_number_total 6773
_reflns_threshold_expression 'I > 2\s(I)'
_cod_data_source_file c6dt02075e3.cif
_cod_data_source_block 10
_cod_depositor_comments
;
The following automatic conversions were performed:

'_exptl_absorpt_correction_type' value 'Numerical' changed to
'numerical' according to
/usr/data/users/saulius/crontab/automatic-downloads/rss-feeds/RSC/lib/dictionaries/cif_core.dic
dictionary named 'cif_core.dic' version 2.4.2 from 2011-04-26.

Automatic conversion script
Id: cif_fix_values 4268 2015-11-12 08:31:59Z antanas 

 Adding full bibliography for 7039667--7039668.cif.
;
_cod_database_code 7039668
_shelx_space_group_comment
;
The symmetry employed for this shelxl refinement is uniquely defined
by the following loop, which should always be used as a source of
symmetry information in preference to the above space-group names.
They are only intended as comments.
;
_shelx_estimated_absorpt_t_min 0.524
_shelx_estimated_absorpt_t_max 0.836
_shelxl_version_number 2014-3

loop_
_space_group_symop_operation_xyz
'x, y, z'
'-x, y, -z+1/2'
'x+1/2, y+1/2, z'
'-x+1/2, y+1/2, -z+1/2'
'-x, -y, -z'
'x, -y, z-1/2'
'-x+1/2, -y+1/2, -z'
'x+1/2, -y+1/2, z-1/2'

loop_
_atom_site_label
_atom_site_type_symbol
_atom_site_fract_x
_atom_site_fract_y
_atom_site_fract_z
_atom_site_U_iso_or_equiv
_atom_site_adp_type
_atom_site_occupancy
_atom_site_site_symmetry_order
_atom_site_calc_flag
_atom_site_refinement_flags_posn
_atom_site_refinement_flags_adp
Ir1 Ir 0.64013(2) 0.46186(3) 0.77981(2) 0.01258(7) Uani 1 1 d . .
H1 H 0.674(2) 0.394(8) 0.755(3) 0.015 Uiso 1 1 d . U
P1 P 0.57517(5) 0.3902(2) 0.68601(7) 0.0122(3) Uani 1 1 d . .
P2 P 0.70672(5) 0.5542(2) 0.86237(7) 0.0138(3) Uani 1 1 d . .
N1 N 0.59939(18) 0.2125(6) 0.8305(2) 0.0157(11) Uani 1 1 d . .
B1 B 0.6166(2) 0.3763(9) 0.8384(3) 0.0149(14) Uani 1 1 d . .
N2 N 0.61779(17) 0.4287(7) 0.8955(3) 0.0167(11) Uani 1 1 d . .
C1 C 0.6031(2) 0.3034(8) 0.9192(3) 0.0157(13) Uani 1 1 d . .
C2 C 0.5997(2) 0.2937(8) 0.9733(3) 0.0196(14) Uani 1 1 d . .
H2 H 0.6075 0.3824 1.0009 0.024 Uiso 1 1 calc R U
C3 C 0.5846(2) 0.1512(8) 0.9859(3) 0.0209(15) Uani 1 1 d . .
H3 H 0.5819 0.1427 1.0225 0.025 Uiso 1 1 calc R U
C4 C 0.5734(2) 0.0217(9) 0.9467(3) 0.0223(15) Uani 1 1 d . .
H4 H 0.5630 -0.0745 0.9564 0.027 Uiso 1 1 calc R U
C5 C 0.5772(2) 0.0299(8) 0.8936(3) 0.0157(13) Uani 1 1 d . .
H5 H 0.5696 -0.0605 0.8669 0.019 Uiso 1 1 calc R U
C6 C 0.5919(2) 0.1691(8) 0.8791(3) 0.0138(12) Uani 1 1 d . .
C7 C 0.5952(2) 0.0983(8) 0.7839(3) 0.0181(14) Uani 1 1 d . .
H7 H 0.6004 -0.0106 0.8021 0.022 Uiso 1 1 calc R U
H7A H 0.6200 0.1197 0.7734 0.022 Uiso 1 1 calc R U
C8 C 0.5488(2) 0.1007(8) 0.7241(3) 0.0167(13) Uani 1 1 d . .
H8 H 0.5250 0.0541 0.7327 0.020 Uiso 1 1 calc R U
H8A H 0.5509 0.0311 0.6930 0.020 Uiso 1 1 calc R U
C9 C 0.5324(2) 0.2687(7) 0.6952(3) 0.0139(12) Uani 1 1 d . .
H9 H 0.5228 0.3291 0.7216 0.017 Uiso 1 1 calc R U
H9A H 0.5046 0.2557 0.6536 0.017 Uiso 1 1 calc R U
C10 C 0.5403(2) 0.5773(8) 0.6475(3) 0.0164(13) Uani 1 1 d . .
C11 C 0.5156(2) 0.6308(9) 0.6842(3) 0.0220(15) Uani 1 1 d . .
H11 H 0.5382 0.6358 0.7288 0.033 Uiso 1 1 calc R U
H11A H 0.4912 0.5536 0.6773 0.033 Uiso 1 1 calc R U
H11B H 0.5018 0.7369 0.6697 0.033 Uiso 1 1 calc R U
C12 C 0.5734(3) 0.7121(8) 0.6516(3) 0.0238(15) Uani 1 1 d . .
H12 H 0.5555 0.8097 0.6326 0.036 Uiso 1 1 calc R U
H12A H 0.5898 0.6798 0.6293 0.036 Uiso 1 1 calc R U
H12B H 0.5959 0.7328 0.6955 0.036 Uiso 1 1 calc R U
C13 C 0.5021(2) 0.5568(9) 0.5784(3) 0.0234(15) Uani 1 1 d . .
H13 H 0.4836 0.6551 0.5640 0.035 Uiso 1 1 calc R U
H13A H 0.4819 0.4668 0.5750 0.035 Uiso 1 1 calc R U
H13B H 0.5166 0.5355 0.5527 0.035 Uiso 1 1 calc R U
C14 C 0.5858(2) 0.2766(8) 0.6272(3) 0.0148(13) Uani 1 1 d . .
C15 C 0.5416(2) 0.1944(8) 0.5754(3) 0.0193(14) Uani 1 1 d . .
H15 H 0.5293 0.1198 0.5945 0.029 Uiso 1 1 calc R U
H15A H 0.5494 0.1355 0.5473 0.029 Uiso 1 1 calc R U
H15B H 0.5182 0.2759 0.5517 0.029 Uiso 1 1 calc R U
C16 C 0.6057(2) 0.3881(8) 0.5971(3) 0.0206(14) Uani 1 1 d . .
H16 H 0.5820 0.4658 0.5705 0.031 Uiso 1 1 calc R U
H16A H 0.6153 0.3251 0.5717 0.031 Uiso 1 1 calc R U
H16B H 0.6326 0.4450 0.6297 0.031 Uiso 1 1 calc R U
C17 C 0.6217(2) 0.1431(9) 0.6609(3) 0.0231(15) Uani 1 1 d . .
H17 H 0.6496 0.1891 0.6959 0.035 Uiso 1 1 calc R U
H17A H 0.6299 0.0928 0.6316 0.035 Uiso 1 1 calc R U
H17B H 0.6084 0.0624 0.6765 0.035 Uiso 1 1 calc R U
C18 C 0.6263(2) 0.5831(8) 0.9269(3) 0.0223(15) Uani 1 1 d . .
H18 H 0.6435 0.5642 0.9725 0.027 Uiso 1 1 calc R U
H18A H 0.5961 0.6312 0.9166 0.027 Uiso 1 1 calc R U
C19 C 0.6530(2) 0.7019(8) 0.9113(3) 0.0221(15) Uani 1 1 d . .
H19 H 0.6562 0.8028 0.9342 0.026 Uiso 1 1 calc R U
H19A H 0.6354 0.7260 0.8660 0.026 Uiso 1 1 calc R U
C20 C 0.7014(2) 0.6392(9) 0.9280(3) 0.0206(14) Uani 1 1 d . .
H20 H 0.7103 0.5557 0.9605 0.025 Uiso 1 1 calc R U
H20A H 0.7238 0.7283 0.9465 0.025 Uiso 1 1 calc R U
C21 C 0.7297(2) 0.7318(9) 0.8374(3) 0.0240(15) Uani 1 1 d . .
C22 C 0.6946(2) 0.8666(8) 0.8226(4) 0.0286(17) Uani 1 1 d . .
H22 H 0.6965 0.9053 0.8614 0.043 Uiso 1 1 calc R U
H22A H 0.6633 0.8264 0.7947 0.043 Uiso 1 1 calc R U
H22B H 0.7016 0.9548 0.8022 0.043 Uiso 1 1 calc R U
C23 C 0.7316(3) 0.6934(10) 0.7783(4) 0.037(2) Uani 1 1 d . .
H23 H 0.7407 0.7895 0.7641 0.055 Uiso 1 1 calc R U
H23A H 0.7010 0.6576 0.7458 0.055 Uiso 1 1 calc R U
H23B H 0.7544 0.6083 0.7870 0.055 Uiso 1 1 calc R U
C24 C 0.7776(2) 0.7924(10) 0.8878(4) 0.0334(19) Uani 1 1 d . .
H24 H 0.7831 0.8996 0.8765 0.050 Uiso 1 1 calc R U
H24A H 0.8017 0.7190 0.8908 0.050 Uiso 1 1 calc R U
H24B H 0.7783 0.7971 0.9281 0.050 Uiso 1 1 calc R U
C25 C 0.7539(2) 0.4010(9) 0.9048(3) 0.0229(15) Uani 1 1 d . .
C26 C 0.7296(2) 0.2566(8) 0.9137(3) 0.0252(16) Uani 1 1 d . .
H26 H 0.7524 0.1726 0.9364 0.038 Uiso 1 1 calc R U
H26A H 0.7063 0.2158 0.8729 0.038 Uiso 1 1 calc R U
H26B H 0.7143 0.2887 0.9376 0.038 Uiso 1 1 calc R U
C27 C 0.7930(2) 0.4566(9) 0.9696(3) 0.0237(15) Uani 1 1 d . .
H27 H 0.8094 0.5478 0.9644 0.036 Uiso 1 1 calc R U
H27A H 0.8148 0.3684 0.9900 0.036 Uiso 1 1 calc R U
H27B H 0.7794 0.4889 0.9955 0.036 Uiso 1 1 calc R U
C28 C 0.7754(3) 0.3483(10) 0.8649(4) 0.0317(18) Uani 1 1 d . .
H28 H 0.7946 0.4352 0.8630 0.048 Uiso 1 1 calc R U
H28A H 0.7506 0.3230 0.8226 0.048 Uiso 1 1 calc R U
H28B H 0.7946 0.2532 0.8835 0.048 Uiso 1 1 calc R U
H1A H 0.606(3) 0.546(10) 0.796(4) 0.038 Uiso 1 1 d . U

loop_
_atom_site_aniso_label
_atom_site_aniso_U_11
_atom_site_aniso_U_22
_atom_site_aniso_U_33
_atom_site_aniso_U_23
_atom_site_aniso_U_13
_atom_site_aniso_U_12
Ir1 0.01092(11) 0.01417(13) 0.01177(11) -0.00042(10) 0.00489(9) -0.00144(10)
P1 0.0116(7) 0.0142(8) 0.0110(7) -0.0011(6) 0.0056(6) -0.0009(6)
P2 0.0118(7) 0.0170(8) 0.0122(7) -0.0016(7) 0.0056(6) -0.0017(6)
N1 0.015(2) 0.016(3) 0.014(3) -0.002(2) 0.006(2) -0.005(2)
B1 0.013(3) 0.020(4) 0.013(3) 0.007(3) 0.007(3) -0.001(3)
N2 0.012(2) 0.019(3) 0.019(3) 0.001(2) 0.008(2) 0.001(2)
C1 0.013(3) 0.017(3) 0.019(3) 0.004(3) 0.009(3) 0.002(3)
C2 0.015(3) 0.020(4) 0.023(3) -0.003(3) 0.009(3) 0.000(3)
C3 0.023(3) 0.025(4) 0.021(3) 0.007(3) 0.015(3) 0.001(3)
C4 0.020(3) 0.026(4) 0.023(3) 0.010(3) 0.012(3) 0.005(3)
C5 0.011(3) 0.012(3) 0.022(3) -0.001(3) 0.007(2) 0.000(2)
C6 0.011(3) 0.017(3) 0.012(3) 0.003(2) 0.005(2) 0.003(2)
C7 0.016(3) 0.019(3) 0.020(3) 0.004(3) 0.009(3) 0.001(3)
C8 0.017(3) 0.019(3) 0.016(3) -0.004(3) 0.009(3) -0.004(3)
C9 0.014(3) 0.011(3) 0.018(3) -0.004(2) 0.008(2) -0.002(2)
C10 0.019(3) 0.015(3) 0.014(3) -0.001(3) 0.007(3) 0.000(3)
C11 0.019(3) 0.024(4) 0.019(3) -0.001(3) 0.006(3) 0.009(3)
C12 0.038(4) 0.014(3) 0.021(3) 0.000(3) 0.016(3) 0.002(3)
C13 0.023(3) 0.022(4) 0.015(3) 0.000(3) 0.002(3) 0.007(3)
C14 0.020(3) 0.013(3) 0.017(3) -0.001(3) 0.014(3) -0.001(3)
C15 0.030(4) 0.015(3) 0.014(3) -0.003(3) 0.012(3) -0.001(3)
C16 0.029(4) 0.019(3) 0.025(3) 0.002(3) 0.021(3) -0.005(3)
C17 0.023(3) 0.025(4) 0.026(4) 0.001(3) 0.015(3) 0.004(3)
C18 0.023(3) 0.019(3) 0.031(4) -0.012(3) 0.018(3) -0.006(3)
C19 0.021(3) 0.021(4) 0.024(4) -0.010(3) 0.011(3) -0.003(3)
C20 0.014(3) 0.025(4) 0.019(3) -0.001(3) 0.004(3) 0.000(3)
C21 0.018(3) 0.023(4) 0.026(4) 0.000(3) 0.007(3) -0.002(3)
C22 0.027(4) 0.015(4) 0.041(5) 0.004(3) 0.015(3) -0.004(3)
C23 0.046(5) 0.039(5) 0.035(4) 0.010(4) 0.027(4) -0.006(4)
C24 0.018(3) 0.033(4) 0.046(5) 0.005(4) 0.013(3) -0.001(3)
C25 0.019(3) 0.027(4) 0.018(3) -0.001(3) 0.006(3) 0.002(3)
C26 0.021(3) 0.020(4) 0.024(4) 0.003(3) 0.003(3) 0.002(3)
C27 0.013(3) 0.033(4) 0.018(3) 0.002(3) 0.002(3) 0.005(3)
C28 0.029(4) 0.033(4) 0.030(4) 0.000(4) 0.012(3) 0.009(3)

loop_
_atom_type_symbol
_atom_type_description
_atom_type_scat_dispersion_real
_atom_type_scat_dispersion_imag
_atom_type_scat_source
C C 0.0033 0.0016 'International Tables Vol C Tables 4.2.6.8 and 6.1.1.4'
H H 0.0000 0.0000 'International Tables Vol C Tables 4.2.6.8 and 6.1.1.4'
B B 0.0013 0.0007 'International Tables Vol C Tables 4.2.6.8 and 6.1.1.4'
N N 0.0061 0.0033 'International Tables Vol C Tables 4.2.6.8 and 6.1.1.4'
P P 0.1023 0.0942 'International Tables Vol C Tables 4.2.6.8 and 6.1.1.4'
Ir Ir -1.4442 7.9887 'International Tables Vol C Tables 4.2.6.8 and 6.1.1.4'

loop_
_geom_angle_atom_site_label_1
_geom_angle_atom_site_label_2
_geom_angle_atom_site_label_3
_geom_angle
B1 Ir1 P2 91.5(2)
B1 Ir1 P1 97.0(2)
P2 Ir1 P1 171.36(6)
B1 Ir1 H1 135(2)
P2 Ir1 H1 84(2)
P1 Ir1 H1 91(2)
B1 Ir1 H1A 54(3)
P2 Ir1 H1A 97(3)
P1 Ir1 H1A 86(3)
H1 Ir1 H1A 171(4)
C9 P1 C10 101.5(3)
C9 P1 C14 105.0(3)
C10 P1 C14 109.0(3)
C9 P1 Ir1 114.2(2)
C10 P1 Ir1 108.8(2)
C14 P1 Ir1 117.1(2)
C20 P2 C25 100.6(3)
C20 P2 C21 102.0(3)
C25 P2 C21 110.7(3)
C20 P2 Ir1 116.3(2)
C25 P2 Ir1 116.1(2)
C21 P2 Ir1 109.9(2)
C6 N1 C7 121.7(5)
C6 N1 B1 110.8(5)
C7 N1 B1 127.2(5)
N2 B1 N1 103.6(5)
N2 B1 Ir1 136.6(5)
N1 B1 Ir1 119.1(5)
C1 N2 B1 109.2(5)
C1 N2 C18 117.3(6)
B1 N2 C18 133.2(6)
C2 C1 N2 130.6(6)
C2 C1 C6 120.3(6)
N2 C1 C6 109.0(6)
C3 C2 C1 118.1(6)
C3 C2 H2 120.9
C1 C2 H2 120.9
C4 C3 C2 121.5(6)
C4 C3 H3 119.3
C2 C3 H3 119.3
C5 C4 C3 120.7(7)
C5 C4 H4 119.6
C3 C4 H4 119.6
C4 C5 C6 119.9(6)
C4 C5 H5 120.1
C6 C5 H5 120.1
C5 C6 N1 133.1(6)
C5 C6 C1 119.5(6)
N1 C6 C1 107.4(6)
N1 C7 C8 114.7(5)
N1 C7 H7 108.6
C8 C7 H7 108.6
N1 C7 H7A 108.6
C8 C7 H7A 108.6
H7 C7 H7A 107.6
C7 C8 C9 114.6(5)
C7 C8 H8 108.6
C9 C8 H8 108.6
C7 C8 H8A 108.6
C9 C8 H8A 108.6
H8 C8 H8A 107.6
C8 C9 P1 116.1(4)
C8 C9 H9 108.3
P1 C9 H9 108.3
C8 C9 H9A 108.3
P1 C9 H9A 108.3
H9 C9 H9A 107.4
C12 C10 C11 108.2(5)
C12 C10 C13 108.9(6)
C11 C10 C13 106.9(5)
C12 C10 P1 109.3(4)
C11 C10 P1 108.2(4)
C13 C10 P1 115.2(4)
C10 C11 H11 109.5
C10 C11 H11A 109.5
H11 C11 H11A 109.5
C10 C11 H11B 109.5
H11 C11 H11B 109.5
H11A C11 H11B 109.5
C10 C12 H12 109.5
C10 C12 H12A 109.5
H12 C12 H12A 109.5
C10 C12 H12B 109.5
H12 C12 H12B 109.5
H12A C12 H12B 109.5
C10 C13 H13 109.5
C10 C13 H13A 109.5
H13 C13 H13A 109.5
C10 C13 H13B 109.5
H13 C13 H13B 109.5
H13A C13 H13B 109.5
C16 C14 C17 107.5(5)
C16 C14 C15 109.2(5)
C17 C14 C15 106.8(5)
C16 C14 P1 110.5(4)
C17 C14 P1 109.5(4)
C15 C14 P1 113.2(4)
C14 C15 H15 109.5
C14 C15 H15A 109.5
H15 C15 H15A 109.5
C14 C15 H15B 109.5
H15 C15 H15B 109.5
H15A C15 H15B 109.5
C14 C16 H16 109.5
C14 C16 H16A 109.5
H16 C16 H16A 109.5
C14 C16 H16B 109.5
H16 C16 H16B 109.5
H16A C16 H16B 109.5
C14 C17 H17 109.5
C14 C17 H17A 109.5
H17 C17 H17A 109.5
C14 C17 H17B 109.5
H17 C17 H17B 109.5
H17A C17 H17B 109.5
N2 C18 C19 115.8(6)
N2 C18 H18 108.3
C19 C18 H18 108.3
N2 C18 H18A 108.3
C19 C18 H18A 108.3
H18 C18 H18A 107.4
C18 C19 C20 111.8(6)
C18 C19 H19 109.3
C20 C19 H19 109.3
C18 C19 H19A 109.3
C20 C19 H19A 109.3
H19 C19 H19A 107.9
C19 C20 P2 115.4(5)
C19 C20 H20 108.4
P2 C20 H20 108.4
C19 C20 H20A 108.4
P2 C20 H20A 108.4
H20 C20 H20A 107.5
C23 C21 C22 108.1(6)
C23 C21 C24 109.3(6)
C22 C21 C24 108.1(6)
C23 C21 P2 110.8(5)
C22 C21 P2 106.0(5)
C24 C21 P2 114.3(5)
C21 C22 H22 109.5
C21 C22 H22A 109.5
H22 C22 H22A 109.5
C21 C22 H22B 109.5
H22 C22 H22B 109.5
H22A C22 H22B 109.5
C21 C23 H23 109.5
C21 C23 H23A 109.5
H23 C23 H23A 109.5
C21 C23 H23B 109.5
H23 C23 H23B 109.5
H23A C23 H23B 109.5
C21 C24 H24 109.5
C21 C24 H24A 109.5
H24 C24 H24A 109.5
C21 C24 H24B 109.5
H24 C24 H24B 109.5
H24A C24 H24B 109.5
C26 C25 C28 108.0(6)
C26 C25 C27 108.8(6)
C28 C25 C27 109.3(6)
C26 C25 P2 105.2(5)
C28 C25 P2 110.9(5)
C27 C25 P2 114.3(5)
C25 C26 H26 109.5
C25 C26 H26A 109.5
H26 C26 H26A 109.5
C25 C26 H26B 109.5
H26 C26 H26B 109.5
H26A C26 H26B 109.5
C25 C27 H27 109.5
C25 C27 H27A 109.5
H27 C27 H27A 109.5
C25 C27 H27B 109.5
H27 C27 H27B 109.5
H27A C27 H27B 109.5
C25 C28 H28 109.5
C25 C28 H28A 109.5
H28 C28 H28A 109.5
C25 C28 H28B 109.5
H28 C28 H28B 109.5
H28A C28 H28B 109.5

loop_
_geom_bond_atom_site_label_1
_geom_bond_atom_site_label_2
_geom_bond_distance
Ir1 B1 2.073(7)
Ir1 P2 2.2761(16)
Ir1 P1 2.3312(16)
Ir1 H1 1.63(7)
Ir1 H1A 1.53(8)
P1 C9 1.841(6)
P1 C10 1.897(7)
P1 C14 1.901(6)
P2 C20 1.850(7)
P2 C25 1.888(7)
P2 C21 1.900(8)
N1 C6 1.381(8)
N1 C7 1.446(8)
N1 B1 1.457(9)
B1 N2 1.452(9)
N2 C1 1.396(8)
N2 C18 1.457(8)
C1 C2 1.391(9)
C1 C6 1.418(9)
C2 C3 1.382(9)
C2 H2 0.9500
C3 C4 1.373(10)
C3 H3 0.9500
C4 C5 1.372(9)
C4 H4 0.9500
C5 C6 1.373(9)
C5 H5 0.9500
C7 C8 1.519(8)
C7 H7 0.9900
C7 H7A 0.9900
C8 C9 1.545(9)
C8 H8 0.9900
C8 H8A 0.9900
C9 H9 0.9900
C9 H9A 0.9900
C10 C12 1.538(9)
C10 C11 1.550(9)
C10 C13 1.551(8)
C11 H11 0.9800
C11 H11A 0.9800
C11 H11B 0.9800
C12 H12 0.9800
C12 H12A 0.9800
C12 H12B 0.9800
C13 H13 0.9800
C13 H13A 0.9800
C13 H13B 0.9800
C14 C16 1.525(8)
C14 C17 1.540(9)
C14 C15 1.551(9)
C15 H15 0.9800
C15 H15A 0.9800
C15 H15B 0.9800
C16 H16 0.9800
C16 H16A 0.9800
C16 H16B 0.9800
C17 H17 0.9800
C17 H17A 0.9800
C17 H17B 0.9800
C18 C19 1.496(9)
C18 H18 0.9900
C18 H18A 0.9900
C19 C20 1.536(9)
C19 H19 0.9900
C19 H19A 0.9900
C20 H20 0.9900
C20 H20A 0.9900
C21 C23 1.518(10)
C21 C22 1.526(10)
C21 C24 1.541(9)
C22 H22 0.9800
C22 H22A 0.9800
C22 H22B 0.9800
C23 H23 0.9800
C23 H23A 0.9800
C23 H23B 0.9800
C24 H24 0.9800
C24 H24A 0.9800
C24 H24B 0.9800
C25 C26 1.524(10)
C25 C28 1.531(10)
C25 C27 1.551(9)
C26 H26 0.9800
C26 H26A 0.9800
C26 H26B 0.9800
C27 H27 0.9800
C27 H27A 0.9800
C27 H27B 0.9800
C28 H28 0.9800
C28 H28A 0.9800
C28 H28B 0.9800

loop_
_geom_torsion_atom_site_label_1
_geom_torsion_atom_site_label_2
_geom_torsion_atom_site_label_3
_geom_torsion_atom_site_label_4
_geom_torsion
C6 N1 B1 N2 -1.2(7)
C7 N1 B1 N2 -174.1(5)
C6 N1 B1 Ir1 170.9(4)
C7 N1 B1 Ir1 -2.0(8)
N1 B1 N2 C1 0.9(7)
Ir1 B1 N2 C1 -169.1(6)
N1 B1 N2 C18 -172.0(6)
Ir1 B1 N2 C18 18.0(11)
B1 N2 C1 C2 177.7(6)
C18 N2 C1 C2 -8.2(10)
B1 N2 C1 C6 -0.2(7)
C18 N2 C1 C6 173.9(5)
N2 C1 C2 C3 -178.7(6)
C6 C1 C2 C3 -1.0(9)
C1 C2 C3 C4 0.4(10)
C2 C3 C4 C5 0.3(10)
C3 C4 C5 C6 -0.4(10)
C4 C5 C6 N1 179.3(6)
C4 C5 C6 C1 -0.1(9)
C7 N1 C6 C5 -5.0(10)
B1 N1 C6 C5 -178.4(6)
C7 N1 C6 C1 174.5(5)
B1 N1 C6 C1 1.1(7)
C2 C1 C6 C5 0.8(9)
N2 C1 C6 C5 179.0(5)
C2 C1 C6 N1 -178.7(6)
N2 C1 C6 N1 -0.5(7)
C6 N1 C7 C8 97.2(7)
B1 N1 C7 C8 -90.6(8)
N1 C7 C8 C9 49.8(8)
C7 C8 C9 P1 49.6(7)
C10 P1 C9 C8 178.2(5)
C14 P1 C9 C8 64.7(5)
Ir1 P1 C9 C8 -64.9(5)
C9 P1 C10 C12 165.0(4)
C14 P1 C10 C12 -84.6(5)
Ir1 P1 C10 C12 44.2(5)
C9 P1 C10 C11 47.4(5)
C14 P1 C10 C11 157.9(4)
Ir1 P1 C10 C11 -73.4(4)
C9 P1 C10 C13 -72.0(5)
C14 P1 C10 C13 38.4(6)
Ir1 P1 C10 C13 167.2(4)
C1 N2 C18 C19 165.3(6)
B1 N2 C18 C19 -22.3(10)
N2 C18 C19 C20 -60.2(8)
C18 C19 C20 P2 99.0(6)
C25 P2 C20 C19 -150.3(5)
C21 P2 C20 C19 95.7(5)
Ir1 P2 C20 C19 -23.9(6)
C20 P2 C25 C26 80.7(5)
C21 P2 C25 C26 -172.1(5)
Ir1 P2 C25 C26 -45.8(5)
C20 P2 C25 C28 -162.8(5)
C21 P2 C25 C28 -55.5(6)
Ir1 P2 C25 C28 70.7(5)
C20 P2 C25 C27 -38.7(6)
C21 P2 C25 C27 68.6(6)
Ir1 P2 C25 C27 -165.1(4)
